data_4127403
loop_
_publ_author_name
'Varenikov, Andrii'
'Gandelman, Mark'

_publ_section_title
;
 Organotitanium Nucleophiles in Asymmetric Cross-Coupling Reaction:
 Stereoconvergent Synthesis of Chiral \a-CF<sub>3</sub> Thioethers.
;
_journal_issue 28
_journal_name_full 'Journal of the American Chemical Society'
_journal_page_first 10994
_journal_page_last 10999
_journal_paper_doi 10.1021/jacs.9b05671
_journal_volume 141
_journal_year 2019
_chemical_absolute_configuration unk
_chemical_formula_moiety 'C24 H21 F3 S'
_chemical_formula_sum 'C24 H21 F3 S'
_chemical_formula_weight 398.47
_chemical_name_common 'Gandelman335b (Andreii)'
_space_group_crystal_system monoclinic
_space_group_IT_number 4
_space_group_name_Hall 'P 2yb'
_space_group_name_H-M_alt 'P 1 21 1'
_symmetry_space_group_name_Hall 'P 2yb'
_symmetry_space_group_name_H-M 'P 1 21 1'
_atom_sites_solution_hydrogens geom
_audit_creation_method SHELXL-2014/7
_cell_angle_alpha 90
_cell_angle_beta 92.615(2)
_cell_angle_gamma 90
_cell_formula_units_Z 2
_cell_length_a 10.2316(9)
_cell_length_b 6.1453(5)
_cell_length_c 16.0261(14)
_cell_measurement_reflns_used 3484
_cell_measurement_temperature 100(2)
_cell_measurement_theta_max 25.065
_cell_measurement_theta_min 1.272
_cell_volume 1006.61(15)
_computing_cell_refinement 'APEX2 v2010.7-0 (Bruker AXS)'
_computing_data_collection 'Bruker Instrument Service v2010.7.0.0'
_computing_data_reduction 'SAINT V7.68A (Bruker AXS, 2009)'
_computing_molecular_graphics 'Olex2 (Dolomanov et al., 2009)'
_computing_publication_material 'Olex2 (Dolomanov et al., 2009)'
_computing_structure_refinement 'SHELXL-2014/7 (Sheldrick, 2014)'
_computing_structure_solution 'SIR2004 (Burla et al., 2007)'
_diffrn_ambient_temperature 100(2)
_diffrn_detector_area_resol_mean 95
_diffrn_measured_fraction_theta_full 0.996
_diffrn_measured_fraction_theta_max 0.996
_diffrn_measurement_device_type 'APEX2 (Bruker AXS)'
_diffrn_measurement_method '\f and \w scans'
_diffrn_radiation_type MoK\a
_diffrn_radiation_wavelength 0.71073
_diffrn_reflns_av_R_equivalents 0.0568
_diffrn_reflns_av_unetI/netI 0.0525
_diffrn_reflns_Laue_measured_fraction_full 0.996
_diffrn_reflns_Laue_measured_fraction_max 0.996
_diffrn_reflns_limit_h_max 12
_diffrn_reflns_limit_h_min -12
_diffrn_reflns_limit_k_max 7
_diffrn_reflns_limit_k_min -7
_diffrn_reflns_limit_l_max 18
_diffrn_reflns_limit_l_min -19
_diffrn_reflns_number 7841
_diffrn_reflns_point_group_measured_fraction_full 0.977
_diffrn_reflns_point_group_measured_fraction_max 0.977
_diffrn_reflns_theta_full 25.065
_diffrn_reflns_theta_max 25.065
_diffrn_reflns_theta_min 1.272
_exptl_absorpt_coefficient_mu 0.194
_exptl_absorpt_correction_T_max 0.859
_exptl_absorpt_correction_T_min 0.800
_exptl_absorpt_correction_type multi-scan
_exptl_absorpt_process_details 'SADABS V2008/1 (Bruker AXS)'
_exptl_crystal_colour colorless
_exptl_crystal_density_diffrn 1.315
_exptl_crystal_description needle
_exptl_crystal_F_000 416
_exptl_crystal_size_max 0.240
_exptl_crystal_size_mid 0.120
_exptl_crystal_size_min 0.120
_refine_diff_density_max 0.208
_refine_diff_density_min -0.234
_refine_diff_density_rms 0.038
_refine_ls_abs_structure_details
;
 Flack x determined using 1321 quotients [(I+)-(I-)]/[(I+)+(I-)]
 (Parsons, Flack and Wagner, Acta Cryst. B69 (2013) 249-259).
;
_refine_ls_abs_structure_Flack 0.00(7)
_refine_ls_extinction_method none
_refine_ls_goodness_of_fit_ref 1.003
_refine_ls_hydrogen_treatment constr
_refine_ls_matrix_type full
_refine_ls_number_parameters 255
_refine_ls_number_reflns 3484
_refine_ls_number_restraints 1
_refine_ls_restrained_S_all 1.003
_refine_ls_R_factor_all 0.0375
_refine_ls_R_factor_gt 0.0341
_refine_ls_shift/su_max 0.000
_refine_ls_shift/su_mean 0.000
_refine_ls_structure_factor_coef Fsqd
_refine_ls_weighting_details 'w=1/[\s^2^(Fo^2^)+(0.0445P)^2^] where P=(Fo^2^+2Fc^2^)/3'
_refine_ls_weighting_scheme calc
_refine_ls_wR_factor_gt 0.0793
_refine_ls_wR_factor_ref 0.0806
_reflns_Friedel_coverage 0.778
_reflns_Friedel_fraction_full 0.954
_reflns_Friedel_fraction_max 0.953
_reflns_number_gt 3208
_reflns_number_total 3484
_reflns_threshold_expression 'I > 2\s(I)'
_cod_data_source_file ja9b05671_si_001.cif
_cod_data_source_block Gandelman335b
_cod_database_code 4127403
_shelx_shelxl_version_number 2014/7
_shelx_space_group_comment
;
The symmetry employed for this shelxl refinement is uniquely defined
by the following loop, which should always be used as a source of
symmetry information in preference to the above space-group names.
They are only intended as comments.
;
_shelx_estimated_absorpt_t_min 0.955
_shelx_estimated_absorpt_t_max 0.977

loop_
_space_group_symop_operation_xyz
'x, y, z'
'-x, y+1/2, -z'

loop_
_atom_site_label
_atom_site_type_symbol
_atom_site_fract_x
_atom_site_fract_y
_atom_site_fract_z
_atom_site_U_iso_or_equiv
_atom_site_adp_type
_atom_site_occupancy
_atom_site_site_symmetry_order
_atom_site_calc_flag
_atom_site_refinement_flags_posn
_atom_site_refinement_flags_adp
S1 S -0.73781(7) -0.43790(11) -0.17768(4) 0.02145(19) Uani 1 1 d . .
F1 F -0.57546(17) -0.2584(3) -0.02650(11) 0.0365(5) Uani 1 1 d . .
F2 F -0.55872(19) -0.0316(3) -0.12793(12) 0.0382(5) Uani 1 1 d . .
F3 F -0.39318(17) -0.2255(3) -0.08637(12) 0.0349(5) Uani 1 1 d . .
C1 C -0.9130(3) -0.6891(4) -0.10092(17) 0.0194(6) Uani 1 1 d . .
C2 C -0.9362(3) -0.8872(4) -0.13962(19) 0.0287(8) Uani 1 1 d . .
H2 H -0.8651 -0.9694 -0.1591 0.034 Uiso 1 1 calc R U
C3 C -1.0631(4) -0.9670(5) -0.1502(2) 0.0383(9) Uani 1 1 d . .
H3 H -1.0786 -1.1038 -0.1765 0.046 Uiso 1 1 calc R U
C4 C -1.1661(3) -0.8477(5) -0.1226(2) 0.0362(9) Uani 1 1 d . .
H4 H -1.2528 -0.9022 -0.1297 0.043 Uiso 1 1 calc R U
C5 C -1.1439(3) -0.6487(6) -0.0845(2) 0.0293(8) Uani 1 1 d . .
H5 H -1.2153 -0.5661 -0.0657 0.035 Uiso 1 1 calc R U
C6 C -1.0180(3) -0.5697(4) -0.07369(18) 0.0214(7) Uani 1 1 d . .
H6 H -1.0032 -0.4327 -0.0475 0.026 Uiso 1 1 calc R U
C7 C -0.7761(3) -0.6037(5) -0.08770(19) 0.0266(7) Uani 1 1 d . .
H7A H -0.7136 -0.7262 -0.0816 0.032 Uiso 1 1 calc R U
H7B H -0.7690 -0.5148 -0.0361 0.032 Uiso 1 1 calc R U
C8 C -0.5613(3) -0.4093(5) -0.16279(18) 0.0212(6) Uani 1 1 d . .
H8 H -0.5262 -0.5493 -0.1392 0.025 Uiso 1 1 calc R U
C9 C -0.5239(3) -0.2302(5) -0.1014(2) 0.0259(7) Uani 1 1 d . .
C10 C -0.4993(3) -0.3723(4) -0.24604(18) 0.0192(6) Uani 1 1 d . .
C11 C -0.5545(3) -0.2267(4) -0.30407(19) 0.0221(7) Uani 1 1 d . .
H11 H -0.6304 -0.1471 -0.2908 0.026 Uiso 1 1 calc R U
C12 C -0.5002(3) -0.1959(4) -0.3812(2) 0.0229(7) Uani 1 1 d . .
H12 H -0.5391 -0.0981 -0.4210 0.027 Uiso 1 1 calc R U
C13 C -0.3878(3) -0.3116(4) -0.39881(18) 0.0188(6) Uani 1 1 d . .
C14 C -0.3122(3) -0.3188(4) -0.47491(19) 0.0203(6) Uani 1 1 d . .
C15 C -0.3308(3) -0.2130(5) -0.55065(19) 0.0246(7) Uani 1 1 d . .
H15 H -0.3986 -0.1087 -0.5590 0.030 Uiso 1 1 calc R U
C16 C -0.2476(3) -0.2628(5) -0.6145(2) 0.0286(7) Uani 1 1 d . .
H16 H -0.2582 -0.1910 -0.6668 0.034 Uiso 1 1 calc R U
C17 C -0.1497(3) -0.4163(5) -0.60197(19) 0.0282(7) Uani 1 1 d . .
H17 H -0.0954 -0.4513 -0.6466 0.034 Uiso 1 1 calc R U
C18 C -0.1293(3) -0.5202(5) -0.52555(19) 0.0238(7) Uani 1 1 d . .
H18 H -0.0607 -0.6233 -0.5173 0.029 Uiso 1 1 calc R U
C19 C -0.2105(3) -0.4710(4) -0.46174(17) 0.0193(6) Uani 1 1 d . .
C20 C -0.2095(3) -0.5615(4) -0.37352(18) 0.0183(6) Uani 1 1 d . .
C21 C -0.3307(2) -0.4550(4) -0.34039(17) 0.0169(6) Uani 1 1 d . .
C22 C -0.3867(3) -0.4868(4) -0.26429(18) 0.0185(6) Uani 1 1 d . .
H22 H -0.3486 -0.5860 -0.2248 0.022 Uiso 1 1 calc R U
C23 C -0.0866(3) -0.4894(4) -0.32346(18) 0.0218(7) Uani 1 1 d . .
H23A H -0.0818 -0.3301 -0.3230 0.033 Uiso 1 1 calc R U
H23B H -0.0091 -0.5487 -0.3492 0.033 Uiso 1 1 calc R U
H23C H -0.0898 -0.5430 -0.2660 0.033 Uiso 1 1 calc R U
C24 C -0.2219(3) -0.8115(4) -0.3743(2) 0.0231(7) Uani 1 1 d . .
H24A H -0.2249 -0.8651 -0.3169 0.035 Uiso 1 1 calc R U
H24B H -0.1464 -0.8748 -0.4009 0.035 Uiso 1 1 calc R U
H24C H -0.3024 -0.8534 -0.4058 0.035 Uiso 1 1 calc R U

loop_
_atom_site_aniso_label
_atom_site_aniso_U_11
_atom_site_aniso_U_22
_atom_site_aniso_U_33
_atom_site_aniso_U_23
_atom_site_aniso_U_13
_atom_site_aniso_U_12
S1 0.0183(4) 0.0259(3) 0.0203(4) -0.0010(3) 0.0026(3) 0.0003(3)
F1 0.0347(11) 0.0491(11) 0.0264(11) -0.0137(9) 0.0084(9) -0.0082(9)
F2 0.0486(13) 0.0239(9) 0.0421(12) -0.0093(9) 0.0009(10) 0.0034(9)
F3 0.0241(10) 0.0473(10) 0.0330(11) -0.0078(9) -0.0003(8) -0.0100(9)
C1 0.0220(16) 0.0222(14) 0.0140(15) 0.0040(12) 0.0024(13) 0.0019(13)
C2 0.043(2) 0.0223(15) 0.0206(17) 0.0022(13) 0.0024(16) 0.0069(14)
C3 0.065(3) 0.0227(15) 0.0260(17) 0.0047(14) -0.0121(17) -0.0136(17)
C4 0.032(2) 0.0441(19) 0.032(2) 0.0184(17) -0.0081(16) -0.0156(17)
C5 0.0223(18) 0.0403(17) 0.0254(18) 0.0112(15) 0.0034(15) 0.0039(14)
C6 0.0248(18) 0.0209(14) 0.0185(16) 0.0028(12) 0.0024(14) 0.0003(13)
C7 0.0211(17) 0.0387(17) 0.0201(17) 0.0036(14) 0.0017(14) -0.0002(14)
C8 0.0182(15) 0.0236(14) 0.0221(15) -0.0006(13) 0.0038(13) 0.0020(13)
C9 0.0205(16) 0.0285(15) 0.0291(19) -0.0043(14) 0.0044(15) -0.0014(14)
C10 0.0184(15) 0.0170(12) 0.0225(16) -0.0015(11) 0.0027(13) -0.0029(11)
C11 0.0168(15) 0.0197(13) 0.0301(18) 0.0015(13) 0.0052(14) 0.0030(13)
C12 0.0227(16) 0.0150(13) 0.0308(18) 0.0067(12) -0.0012(14) -0.0003(12)
C13 0.0193(16) 0.0157(12) 0.0213(16) 0.0010(12) 0.0016(13) -0.0058(12)
C14 0.0206(16) 0.0173(12) 0.0229(16) -0.0009(13) 0.0010(13) -0.0078(12)
C15 0.0246(16) 0.0219(13) 0.0271(17) 0.0056(13) -0.0011(14) -0.0069(13)
C16 0.0346(19) 0.0298(15) 0.0214(17) 0.0073(13) 0.0003(15) -0.0151(14)
C17 0.0306(17) 0.0334(16) 0.0213(16) -0.0012(16) 0.0086(14) -0.0127(16)
C18 0.0236(17) 0.0230(13) 0.0253(18) -0.0017(13) 0.0066(14) -0.0057(12)
C19 0.0221(15) 0.0170(14) 0.0189(15) 0.0001(12) 0.0031(13) -0.0072(12)
C20 0.0182(16) 0.0169(13) 0.0200(16) -0.0004(12) 0.0041(13) 0.0018(12)
C21 0.0161(14) 0.0147(12) 0.0201(14) -0.0004(12) 0.0015(12) -0.0030(12)
C22 0.0192(15) 0.0165(14) 0.0196(15) 0.0018(11) 0.0000(13) 0.0002(11)
C23 0.0190(16) 0.0249(15) 0.0219(16) 0.0003(12) 0.0048(13) 0.0014(12)
C24 0.0270(17) 0.0179(13) 0.0249(17) 0.0014(13) 0.0061(14) 0.0005(12)

loop_
_atom_type_symbol
_atom_type_description
_atom_type_scat_dispersion_real
_atom_type_scat_dispersion_imag
_atom_type_scat_source
C C 0.0033 0.0016 'International Tables Vol C Tables 4.2.6.8 and 6.1.1.4'
H H 0.0000 0.0000 'International Tables Vol C Tables 4.2.6.8 and 6.1.1.4'
F F 0.0171 0.0103 'International Tables Vol C Tables 4.2.6.8 and 6.1.1.4'
S S 0.1246 0.1234 'International Tables Vol C Tables 4.2.6.8 and 6.1.1.4'

loop_
_geom_angle_atom_site_label_1
_geom_angle_atom_site_label_2
_geom_angle_atom_site_label_3
_geom_angle
C8 S1 C7 101.42(13)
C2 C1 C6 119.2(3)
C2 C1 C7 120.8(3)
C6 C1 C7 120.1(3)
C1 C2 C3 120.4(3)
C1 C2 H2 119.8
C3 C2 H2 119.8
C4 C3 C2 119.9(3)
C4 C3 H3 120.1
C2 C3 H3 120.1
C3 C4 C5 120.1(3)
C3 C4 H4 119.9
C5 C4 H4 119.9
C6 C5 C4 120.1(3)
C6 C5 H5 120.0
C4 C5 H5 120.0
C5 C6 C1 120.4(3)
C5 C6 H6 119.8
C1 C6 H6 119.8
C1 C7 S1 108.4(2)
C1 C7 H7A 110.0
S1 C7 H7A 110.0
C1 C7 H7B 110.0
S1 C7 H7B 110.0
H7A C7 H7B 108.4
C9 C8 C10 111.0(2)
C9 C8 S1 112.05(19)
C10 C8 S1 110.5(2)
C9 C8 H8 107.7
C10 C8 H8 107.7
S1 C8 H8 107.7
F2 C9 F1 107.0(2)
F2 C9 F3 106.6(2)
F1 C9 F3 105.7(3)
F2 C9 C8 113.6(3)
F1 C9 C8 112.9(2)
F3 C9 C8 110.5(2)
C11 C10 C22 119.9(3)
C11 C10 C8 120.6(2)
C22 C10 C8 119.4(3)
C12 C11 C10 121.0(3)
C12 C11 H11 119.5
C10 C11 H11 119.5
C11 C12 C13 118.6(3)
C11 C12 H12 120.7
C13 C12 H12 120.7
C12 C13 C21 120.8(3)
C12 C13 C14 130.8(3)
C21 C13 C14 108.5(2)
C15 C14 C19 121.0(3)
C15 C14 C13 131.0(3)
C19 C14 C13 107.9(2)
C14 C15 C16 118.5(3)
C14 C15 H15 120.7
C16 C15 H15 120.7
C17 C16 C15 120.4(3)
C17 C16 H16 119.8
C15 C16 H16 119.8
C16 C17 C18 121.3(3)
C16 C17 H17 119.3
C18 C17 H17 119.3
C19 C18 C17 118.8(3)
C19 C18 H18 120.6
C17 C18 H18 120.6
C18 C19 C14 120.0(3)
C18 C19 C20 129.1(3)
C14 C19 C20 110.9(2)
C21 C20 C19 101.4(2)
C21 C20 C23 110.9(2)
C19 C20 C23 110.7(2)
C21 C20 C24 111.4(2)
C19 C20 C24 111.1(2)
C23 C20 C24 111.1(2)
C22 C21 C13 120.2(2)
C22 C21 C20 128.6(3)
C13 C21 C20 111.2(2)
C21 C22 C10 119.6(3)
C21 C22 H22 120.2
C10 C22 H22 120.2
C20 C23 H23A 109.5
C20 C23 H23B 109.5
H23A C23 H23B 109.5
C20 C23 H23C 109.5
H23A C23 H23C 109.5
H23B C23 H23C 109.5
C20 C24 H24A 109.5
C20 C24 H24B 109.5
H24A C24 H24B 109.5
C20 C24 H24C 109.5
H24A C24 H24C 109.5
H24B C24 H24C 109.5

loop_
_geom_bond_atom_site_label_1
_geom_bond_atom_site_label_2
_geom_bond_distance
S1 C8 1.819(3)
S1 C7 1.823(3)
F1 C9 1.343(3)
F2 C9 1.336(4)
F3 C9 1.349(3)
C1 C2 1.382(4)
C1 C6 1.388(4)
C1 C7 1.502(4)
C2 C3 1.391(4)
C2 H2 0.9500
C3 C4 1.373(5)
C3 H3 0.9500
C4 C5 1.381(5)
C4 H4 0.9500
C5 C6 1.380(4)
C5 H5 0.9500
C6 H6 0.9500
C7 H7A 0.9900
C7 H7B 0.9900
C8 C9 1.514(4)
C8 C10 1.520(4)
C8 H8 1.0000
C10 C11 1.392(4)
C10 C22 1.392(4)
C11 C12 1.390(4)
C11 H11 0.9500
C12 C13 1.392(4)
C12 H12 0.9500
C13 C21 1.395(4)
C13 C14 1.474(4)
C14 C15 1.382(4)
C14 C19 1.408(4)
C15 C16 1.394(4)
C15 H15 0.9500
C16 C17 1.384(5)
C16 H16 0.9500
C17 C18 1.389(4)
C17 H17 0.9500
C18 C19 1.380(4)
C18 H18 0.9500
C19 C20 1.519(4)
C20 C21 1.519(4)
C20 C23 1.527(4)
C20 C24 1.541(4)
C21 C22 1.385(4)
C22 H22 0.9500
C23 H23A 0.9800
C23 H23B 0.9800
C23 H23C 0.9800
C24 H24A 0.9800
C24 H24B 0.9800
C24 H24C 0.9800
